data_2021441
loop_
_publ_author_name
'Bouchene, Rafika'
'Bouacida, Sofiane'

_publ_section_title
;
 Syntheses, supramolecular networks and Hirshfeld surface and thermal
 analyses of two new cadmium chloride coordination polymers with an
 <i>N</i>,<i>O</i>-chelating ligand
;
_journal_coeditor_code FP3058
_journal_issue 2
_journal_name_full 'Acta Crystallographica Section C'
_journal_page_first
;
;
_journal_paper_doi 10.1107/S2053229618018132
_journal_volume 75
_journal_year 2019
_chemical_compound_source 'synthesis as described'
_chemical_formula_iupac '[Cd Cl2 (C5 H5 N3 O2)], H2 O'
_chemical_formula_moiety 'C5 H5 Cd Cl2 N3 O2, H2 O'
_chemical_formula_sum 'C5 H7 Cd Cl2 N3 O3'
_chemical_formula_weight 340.45
_chemical_name_systematic
'Poly[[(3-aminopyrazin-4-ium-2-carboxylate-\k^2^<i>N</i>^1^,<i>O</i>)di-\m-chlorido-cadmium(II)] monohydrate]'
_space_group_crystal_system triclinic
_space_group_IT_number 2
_space_group_name_Hall '-P 1'
_space_group_name_H-M_alt 'P -1'
_symmetry_space_group_name_Hall '-P 1'
_symmetry_space_group_name_H-M 'P -1'
_atom_sites_solution_hydrogens geom
_atom_sites_solution_primary direct
_atom_sites_solution_secondary difmap
_audit_conform_dict_name cif_core.dic
_audit_conform_dict_version 2.3
_audit_creation_method 'WinGX routine CIF_UPDATE'
_cell_angle_alpha 98.677(2)
_cell_angle_beta 97.3590(10)
_cell_angle_gamma 111.7250(10)
_cell_formula_units_Z 2
_cell_length_a 6.9452(2)
_cell_length_b 7.83340(10)
_cell_length_c 9.9918(2)
_cell_measurement_reflns_used 3266
_cell_measurement_temperature 150(2)
_cell_measurement_theta_max 27.47
_cell_measurement_theta_min 2.87
_cell_volume 489.093(19)
_computing_cell_refinement
;
APEX2 (Bruker, 2011)
;
_computing_data_collection
;
APEX2 (Bruker, 2011)
;
_computing_data_reduction
;
APEX2 (Bruker, 2011)
;
_computing_molecular_graphics
;
OTREP-3 for Windows (Farrugia, 2012) and DIAMOND (Brandenburg & Berndt,
2001)
;
_computing_publication_material
;
WinGX (Farrugia, 2012) and
CRYSCAL (T. Roisnel, local program)
;
_computing_structure_refinement
;
SHELXL97 (Sheldrick, 2008)
;
_computing_structure_solution
;
SHELXS97 (Sheldrick, 2008)
;
_diffrn_ambient_temperature 150(2)
_diffrn_detector 'CCD plate'
_diffrn_measured_fraction_theta_full 0.986
_diffrn_measured_fraction_theta_max 0.986
_diffrn_measurement_device_type 'Bruker APEXII'
_diffrn_measurement_method 'CCD rotation images, thin slices'
_diffrn_radiation_monochromator graphite
_diffrn_radiation_probe x-ray
_diffrn_radiation_type MoK\a
_diffrn_radiation_wavelength 0.71073
_diffrn_reflns_av_R_equivalents 0.032
_diffrn_reflns_av_unetI/netI 0.0343
_diffrn_reflns_limit_h_max 9
_diffrn_reflns_limit_h_min -8
_diffrn_reflns_limit_k_max 9
_diffrn_reflns_limit_k_min -10
_diffrn_reflns_limit_l_max 12
_diffrn_reflns_limit_l_min -12
_diffrn_reflns_number 6756
_diffrn_reflns_theta_full 27.48
_diffrn_reflns_theta_max 27.48
_diffrn_reflns_theta_min 2.87
_exptl_absorpt_coefficient_mu 2.762
_exptl_absorpt_correction_T_max 0.871
_exptl_absorpt_correction_T_min 0.766
_exptl_absorpt_correction_type multi-scan
_exptl_absorpt_process_details
;
(SADABS; Sheldrick, 2002)
;
_exptl_crystal_colour colourless
_exptl_crystal_density_diffrn 2.312
_exptl_crystal_density_method 'not measured'
_exptl_crystal_description prism
_exptl_crystal_F_000 328
_exptl_crystal_size_max 0.13
_exptl_crystal_size_mid 0.09
_exptl_crystal_size_min 0.05
_refine_diff_density_max 0.426
_refine_diff_density_min -0.43
_refine_ls_extinction_method none
_refine_ls_goodness_of_fit_ref 1.043
_refine_ls_hydrogen_treatment mixed
_refine_ls_matrix_type full
_refine_ls_number_parameters 133
_refine_ls_number_reflns 2203
_refine_ls_number_restraints 1
_refine_ls_restrained_S_all 1.042
_refine_ls_R_factor_all 0.0248
_refine_ls_R_factor_gt 0.022
_refine_ls_shift/su_max 0.01
_refine_ls_shift/su_mean 0.001
_refine_ls_structure_factor_coef Fsqd
_refine_ls_weighting_details 'calc w=1/[\s^2^(Fo^2^)+(0.0159P)^2^+0.1709P] where P=(Fo^2^+2Fc^2^)/3'
_refine_ls_weighting_scheme calc
_refine_ls_wR_factor_gt 0.0458
_refine_ls_wR_factor_ref 0.0473
_reflns_number_gt 2032
_reflns_number_total 2203
_reflns_threshold_expression >2sigma(I)
_cod_data_source_file fp3058sup1.cif
_cod_data_source_block Cd1F
_cod_original_cell_volume 489.093(18)
_cod_database_code 2021441

loop_
_space_group_symop_operation_xyz
'x, y, z'
'-x, -y, -z'

loop_
_atom_site_type_symbol
_atom_site_label
_atom_site_fract_x
_atom_site_fract_y
_atom_site_fract_z
_atom_site_U_iso_or_equiv
_atom_site_adp_type
_atom_site_calc_flag
_atom_site_refinement_flags
_atom_site_occupancy
_atom_site_symmetry_multiplicity
Cd Cd1 0.73326(3) 0.51125(2) 0.922827(17) 0.01450(7) Uani d . 1 1
Cl Cl1 1.05140(9) 0.71338(8) 1.12053(6) 0.01625(13) Uani d . 1 1
Cl Cl2 0.49546(10) 0.29073(9) 1.05343(7) 0.02109(14) Uani d . 1 1
O O1 0.5761(3) 0.3665(2) 0.69748(17) 0.0176(4) Uani d . 1 1
O O1W 0.2860(3) 0.0316(3) 0.3913(2) 0.0255(4) Uani d . 1 1
H H1W 0.290(5) -0.025(4) 0.314(3) 0.038 Uiso d D 1 1
H H2W 0.395(5) 0.127(4) 0.417(3) 0.038 Uiso d D 1 1
O O2 0.6091(3) 0.3536(2) 0.47733(17) 0.0199(4) Uani d . 1 1
N N1 0.9234(3) 0.6980(3) 0.7753(2) 0.0144(4) Uani d . 1 1
N N3 0.8868(3) 0.6422(3) 0.4055(2) 0.0193(5) Uani d . 1 1
H H3A 0.9542 0.7018 0.3491 0.023 Uiso calc R 1 1
H H3B 0.7779 0.5383 0.3743 0.023 Uiso calc R 1 1
C C4 1.1939(4) 0.9528(4) 0.7237(3) 0.0188(5) Uani d . 1 1
H H4 1.3113 1.0664 0.7527 0.023 Uiso calc R 1 1
N N2 1.1220(3) 0.8737(3) 0.5885(2) 0.0170(5) Uani d . 1 1
H H2 1.1879 0.9295 0.53 0.02 Uiso calc R 1 1
C C5 1.0932(4) 0.8649(3) 0.8179(3) 0.0182(5) Uani d . 1 1
H H5 1.1408 0.9195 0.9117 0.022 Uiso calc R 1 1
C C3 0.9508(4) 0.7104(3) 0.5403(2) 0.0157(5) Uani d . 1 1
C C2 0.8506(4) 0.6202(3) 0.6426(2) 0.0137(5) Uani d . 1 1
C C1 0.6623(4) 0.4311(3) 0.6033(2) 0.0149(5) Uani d . 1 1

loop_
_atom_site_aniso_label
_atom_site_aniso_U_11
_atom_site_aniso_U_22
_atom_site_aniso_U_33
_atom_site_aniso_U_12
_atom_site_aniso_U_13
_atom_site_aniso_U_23
Cd1 0.01298(11) 0.01680(11) 0.01150(10) 0.00375(8) 0.00224(7) 0.00239(7)
Cl1 0.0171(3) 0.0172(3) 0.0118(3) 0.0056(3) 0.0009(2) 0.0001(2)
Cl2 0.0203(3) 0.0212(3) 0.0272(3) 0.0098(3) 0.0109(3) 0.0115(3)
O1 0.0157(9) 0.0184(9) 0.0139(9) 0.0010(8) 0.0027(7) 0.0044(7)
O1W 0.0281(12) 0.0183(10) 0.0174(10) -0.0031(9) 0.0057(9) -0.0019(8)
O2 0.0211(10) 0.0176(9) 0.0121(9) -0.0002(8) 0.0016(8) -0.0008(7)
N1 0.0133(11) 0.0129(10) 0.0155(11) 0.0043(9) 0.0012(8) 0.0024(8)
N3 0.0201(12) 0.0204(12) 0.0130(11) 0.0029(10) 0.0034(9) 0.0039(9)
C4 0.0151(13) 0.0143(13) 0.0236(14) 0.0024(11) 0.0037(11) 0.0029(11)
N2 0.0202(12) 0.0161(11) 0.0163(11) 0.0060(9) 0.0090(9) 0.0072(9)
C5 0.0188(14) 0.0164(13) 0.0146(13) 0.0043(11) -0.0005(10) -0.0003(10)
C3 0.0151(13) 0.0172(13) 0.0170(13) 0.0088(11) 0.0036(10) 0.0033(10)
C2 0.0143(13) 0.0121(12) 0.0147(12) 0.0055(10) 0.0022(10) 0.0029(10)
C1 0.0129(13) 0.0154(12) 0.0159(13) 0.0064(10) -0.0003(10) 0.0021(10)

loop_
_atom_type_symbol
_atom_type_description
_atom_type_scat_dispersion_real
_atom_type_scat_dispersion_imag
_atom_type_scat_source
C C 0.0033 0.0016 'International Tables Vol C Tables 4.2.6.8 and 6.1.1.4'
H H 0 0 'International Tables Vol C Tables 4.2.6.8 and 6.1.1.4'
N N 0.0061 0.0033 'International Tables Vol C Tables 4.2.6.8 and 6.1.1.4'
O O 0.0106 0.006 'International Tables Vol C Tables 4.2.6.8 and 6.1.1.4'
Cl Cl 0.1484 0.1585 'International Tables Vol C Tables 4.2.6.8 and 6.1.1.4'
Cd Cd -0.8075 1.2024 'International Tables Vol C Tables 4.2.6.8 and 6.1.1.4'

loop_
_geom_angle_atom_site_label_1
_geom_angle_atom_site_label_2
_geom_angle_atom_site_label_3
_geom_angle_site_symmetry_1
_geom_angle_site_symmetry_3
_geom_angle
O1 Cd1 N1 . . 71.07(6)
O1 Cd1 Cl2 . . 102.10(5)
N1 Cd1 Cl2 . . 172.98(5)
O1 Cd1 Cl1 . . 154.04(5)
N1 Cd1 Cl1 . . 86.75(5)
Cl2 Cd1 Cl1 . . 100.27(2)
O1 Cd1 Cl2 . 2_667 94.40(5)
N1 Cd1 Cl2 . 2_667 91.13(5)
Cl2 Cd1 Cl2 . 2_667 87.78(2)
Cl1 Cd1 Cl2 . 2_667 99.49(2)
O1 Cd1 Cl1 . 2_767 81.18(4)
N1 Cd1 Cl1 . 2_767 88.69(5)
Cl2 Cd1 Cl1 . 2_767 91.839(19)
Cl1 Cd1 Cl1 . 2_767 85.113(19)
Cl2 Cd1 Cl1 2_667 2_767 175.38(2)
Cd1 Cl1 Cd1 . 2_767 94.887(19)
Cd1 Cl2 Cd1 . 2_667 92.22(2)
C1 O1 Cd1 . . 119.29(16)
H1W O1W H2W . . 108(3)
C2 N1 C5 . . 120.8(2)
C2 N1 Cd1 . . 113.27(16)
C5 N1 Cd1 . . 125.87(16)
C3 N3 H3A . . 120
C3 N3 H3B . . 120
H3A N3 H3B . . 120
N2 C4 C5 . . 119.3(2)
N2 C4 H4 . . 120.3
C5 C4 H4 . . 120.3
C4 N2 C3 . . 122.9(2)
C4 N2 H2 . . 118.5
C3 N2 H2 . . 118.5
N1 C5 C4 . . 120.2(2)
N1 C5 H5 . . 119.9
C4 C5 H5 . . 119.9
N3 C3 N2 . . 119.6(2)
N3 C3 C2 . . 124.1(2)
N2 C3 C2 . . 116.2(2)
N1 C2 C3 . . 120.5(2)
N1 C2 C1 . . 117.7(2)
C3 C2 C1 . . 121.8(2)
O1 C1 O2 . . 126.0(2)
O1 C1 C2 . . 118.1(2)
O2 C1 C2 . . 115.9(2)

loop_
_geom_bond_atom_site_label_1
_geom_bond_atom_site_label_2
_geom_bond_site_symmetry_2
_geom_bond_distance
Cd1 O1 . 2.2871(17)
Cd1 N1 . 2.403(2)
Cd1 Cl2 . 2.5563(7)
Cd1 Cl1 . 2.5768(6)
Cd1 Cl2 2_667 2.6068(6)
Cd1 Cl1 2_767 2.7213(6)
Cl1 Cd1 2_767 2.7213(6)
Cl2 Cd1 2_667 2.6068(6)
O1 C1 . 1.250(3)
O1W H1W . 0.84(3)
O1W H2W . 0.82(3)
O2 C1 . 1.254(3)
N1 C2 . 1.319(3)
N1 C5 . 1.358(3)
N3 C3 . 1.323(3)
N3 H3A . 0.86
N3 H3B . 0.86
C4 N2 . 1.343(3)
C4 C5 . 1.363(4)
C4 H4 . 0.93
N2 C3 . 1.350(3)
N2 H2 . 0.86
C5 H5 . 0.93
C3 C2 . 1.437(3)
C2 C1 . 1.523(3)

loop_
_geom_hbond_atom_site_label_D
_geom_hbond_atom_site_label_H
_geom_hbond_atom_site_label_A
_geom_hbond_site_symmetry_A
_geom_hbond_distance_DH
_geom_hbond_distance_HA
_geom_hbond_distance_DA
_geom_hbond_angle_DHA
_geom_hbond_publ_flag
O1W H1W Cl1 1_444 0.84(3) 2.48(3) 3.165(2) 139(3) yes
N2 H2 O1W 1_665 0.8600 1.7900 2.641(3) 171.00 yes
O1W H2W O2 . 0.82(3) 1.79(3) 2.607(3) 172(3) yes
N3 H3A Cl1 1_554 0.8600 2.4700 3.251(2) 152.00 yes
N3 H3B O2 . 0.8600 2.0100 2.639(3) 129.00 yes
C4 H4 O1 1_665 0.9300 2.5800 3.418(3) 150.00 yes
C5 H5 Cl1 . 0.9300 2.8200 3.419(3) 123.00 yes

loop_
_geom_torsion_atom_site_label_1
_geom_torsion_atom_site_label_2
_geom_torsion_atom_site_label_3
_geom_torsion_atom_site_label_4
_geom_torsion_site_symmetry_1
_geom_torsion_site_symmetry_4
_geom_torsion
O1 Cd1 Cl1 Cd1 . 2_767 -58.18(10)
N1 Cd1 Cl1 Cd1 . 2_767 -88.96(5)
Cl2 Cd1 Cl1 Cd1 . 2_767 90.99(2)
Cl2 Cd1 Cl1 Cd1 2_667 2_767 -179.566(18)
Cl1 Cd1 Cl1 Cd1 2_767 2_767 0
O1 Cd1 Cl2 Cd1 . 2_667 -94.02(5)
Cl1 Cd1 Cl2 Cd1 . 2_667 99.24(2)
Cl2 Cd1 Cl2 Cd1 2_667 2_667 0
Cl1 Cd1 Cl2 Cd1 2_767 2_667 -175.39(2)
N1 Cd1 O1 C1 . . 6.80(16)
Cl2 Cd1 O1 C1 . . -174.84(16)
Cl1 Cd1 O1 C1 . . -25.9(2)
Cl2 Cd1 O1 C1 2_667 . 96.49(16)
Cl1 Cd1 O1 C1 2_767 . -84.84(16)
O1 Cd1 N1 C2 . . -3.36(15)
Cl1 Cd1 N1 C2 . . 162.94(16)
Cl2 Cd1 N1 C2 2_667 . -97.62(15)
Cl1 Cd1 N1 C2 2_767 . 77.76(15)
O1 Cd1 N1 C5 . . 178.4(2)
Cl1 Cd1 N1 C5 . . -15.32(18)
Cl2 Cd1 N1 C5 2_667 . 84.12(18)
Cl1 Cd1 N1 C5 2_767 . -100.49(18)
C5 C4 N2 C3 . . 0.9(4)
C2 N1 C5 C4 . . -1.4(3)
Cd1 N1 C5 C4 . . 176.69(17)
N2 C4 C5 N1 . . 0.8(4)
C4 N2 C3 N3 . . 178.9(2)
C4 N2 C3 C2 . . -1.8(3)
C5 N1 C2 C3 . . 0.4(3)
Cd1 N1 C2 C3 . . -177.91(16)
C5 N1 C2 C1 . . 178.8(2)
Cd1 N1 C2 C1 . . 0.5(2)
N3 C3 C2 N1 . . -179.6(2)
N2 C3 C2 N1 . . 1.2(3)
N3 C3 C2 C1 . . 2.1(4)
N2 C3 C2 C1 . . -177.17(19)
Cd1 O1 C1 O2 . . 170.44(18)
Cd1 O1 C1 C2 . . -9.0(3)
N1 C2 C1 O1 . . 5.6(3)
C3 C2 C1 O1 . . -176.1(2)
N1 C2 C1 O2 . . -173.9(2)
C3 C2 C1 O2 . . 4.4(3)

_cod_database_fobs_code 2021441
